data_1560548
loop_
_publ_author_name
'Wang, Yi'
'Suen, Nian-Tzu'
'Kunene, Thabiso'
'Stoyko, Stanislav'
'Bobev, Svilen'

_publ_section_title
;
 Synthesis and structural characterization of the Zintl phases
 Na3Ca3TrPn4, Na3Sr3TrPn4, and Na3Eu3TrPn4 (Tr=Al, Ga, In; Pn=P, As, Sb)
;
_journal_name_full 'Journal of Solid State Chemistry'
_journal_page_first 160
_journal_page_last 168
_journal_paper_doi 10.1016/j.jssc.2017.02.026
_journal_volume 249
_journal_year 2017
_chemical_formula_sum 'Ca3 In Na3 P4'
_chemical_formula_weight 427.91
_space_group_IT_number 186
_space_group_name_Hall 'P 6c -2c'
_space_group_name_H-M_alt 'P 63 m c'
_symmetry_cell_setting hexagonal
_symmetry_space_group_name_H-M 'P 63 m c'
_atom_sites_solution_hydrogens .
_atom_sites_solution_primary direct
_atom_sites_solution_secondary difmap
_cell_angle_alpha 90.00
_cell_angle_beta 90.00
_cell_angle_gamma 120.00
_cell_formula_units_Z 2
_cell_length_a 9.3580(3)
_cell_length_b 9.3580(3)
_cell_length_c 7.1477(5)
_cell_measurement_reflns_used 2973
_cell_measurement_temperature 200(2)
_cell_measurement_theta_max 28.48
_cell_measurement_theta_min 2.51
_cell_volume 542.08(5)
_computing_cell_refinement 'Bruker SMART'
_computing_data_collection 'Bruker SMART'
_computing_data_reduction 'Bruker SAINT'
_computing_molecular_graphics 'Bruker SHELXTL'
_computing_publication_material 'Bruker SHELXTL'
_computing_structure_refinement 'SHELXL-97 (Sheldrick, 1997)'
_computing_structure_solution 'SHELXS-97 (Sheldrick, 1990)'
_diffrn_ambient_temperature 200(2)
_diffrn_measured_fraction_theta_full 1.000
_diffrn_measured_fraction_theta_max 1.000
_diffrn_measurement_device_type 'CCD area detector'
_diffrn_measurement_method 'phi and omega scans'
_diffrn_radiation_monochromator graphite
_diffrn_radiation_source 'fine-focus sealed tube'
_diffrn_radiation_type MoK\a
_diffrn_radiation_wavelength 0.71073
_diffrn_reflns_av_R_equivalents 0.0366
_diffrn_reflns_av_sigmaI/netI 0.0168
_diffrn_reflns_limit_h_max 12
_diffrn_reflns_limit_h_min -12
_diffrn_reflns_limit_k_max 12
_diffrn_reflns_limit_k_min -12
_diffrn_reflns_limit_l_max 9
_diffrn_reflns_limit_l_min -9
_diffrn_reflns_number 7530
_diffrn_reflns_theta_full 29.50
_diffrn_reflns_theta_max 29.50
_diffrn_reflns_theta_min 2.51
_exptl_absorpt_coefficient_mu 4.238
_exptl_absorpt_correction_T_max 0.7120
_exptl_absorpt_correction_T_min 0.5805
_exptl_absorpt_correction_type multi-scan
_exptl_absorpt_process_details SADABS
_exptl_crystal_colour grey
_exptl_crystal_density_diffrn 2.622
_exptl_crystal_density_method 'not measured'
_exptl_crystal_description irregular
_exptl_crystal_F_000 404
_exptl_crystal_size_max 0.14
_exptl_crystal_size_mid 0.09
_exptl_crystal_size_min 0.09
_refine_diff_density_max 0.914
_refine_diff_density_min -0.730
_refine_diff_density_rms 0.129
_refine_ls_abs_structure_details 'Flack H D (1983), Acta Cryst. A39, 876-881'
_refine_ls_abs_structure_Flack 0.04(7)
_refine_ls_extinction_method none
_refine_ls_goodness_of_fit_ref 1.188
_refine_ls_hydrogen_treatment .
_refine_ls_matrix_type full
_refine_ls_number_parameters 26
_refine_ls_number_reflns 592
_refine_ls_number_restraints 1
_refine_ls_restrained_S_all 1.187
_refine_ls_R_factor_all 0.0271
_refine_ls_R_factor_gt 0.0261
_refine_ls_shift/su_max 0.000
_refine_ls_shift/su_mean 0.000
_refine_ls_structure_factor_coef Fsqd
_refine_ls_weighting_details 'calc w=1/[\s^2^(Fo^2^)+(0.0460P)^2^+1.1872P] where P=(Fo^2^+2Fc^2^)/3'
_refine_ls_weighting_scheme calc
_refine_ls_wR_factor_gt 0.0790
_refine_ls_wR_factor_ref 0.0798
_reflns_number_gt 580
_reflns_number_total 592
_reflns_threshold_expression >2sigma(I)
_cod_data_source_file JSSC-2017-249-160.cif
_cod_data_source_block Na3Ca3InP4
_cod_depositor_comments
;
The following automatic conversions were performed:

data item '_symmetry_cell_setting' value 'Hexagonal' was changed to
'hexagonal' in accordance with the built-in table derived from the
CIF Core dictionary named 'cif_core.dic' version 2.4.5 last updated
on 2014-11-21.

Automatic conversion script
Id: cif_fix_values 8369 2020-08-20 11:38:08Z andrius 
;
_cod_original_sg_symbol_H-M P6(3)mc
_cod_database_code 1560548

loop_
_symmetry_equiv_pos_as_xyz
'x, y, z'
'-y, x-y, z'
'-x+y, -x, z'
'-x, -y, z+1/2'
'y, -x+y, z+1/2'
'x-y, x, z+1/2'
'-y, -x, z'
'-x+y, y, z'
'x, x-y, z'
'y, x, z+1/2'
'x-y, -y, z+1/2'
'-x, -x+y, z+1/2'

loop_
_atom_site_label
_atom_site_type_symbol
_atom_site_fract_x
_atom_site_fract_y
_atom_site_fract_z
_atom_site_U_iso_or_equiv
_atom_site_adp_type
_atom_site_occupancy
_atom_site_symmetry_multiplicity
_atom_site_calc_flag
_atom_site_refinement_flags
_atom_site_disorder_assembly
_atom_site_disorder_group
Na Na 0.1437(3) 0.8563(3) 0.0708(5) 0.0390(8) Uani 1 2 d S . .
Ca Ca 0.52698(10) 0.47302(10) 0.2375(2) 0.0348(4) Uani 1 2 d S . .
In In 0.3333 0.6667 0.36022(7) 0.01620(18) Uani 1 6 d S . .
P1 P 0.18468(11) 0.81532(11) 0.4745(3) 0.0233(3) Uani 1 2 d S . .
P2 P 0.3333 0.6667 0.0000(5) 0.0248(6) Uani 1 6 d S . .

loop_
_atom_site_aniso_label
_atom_site_aniso_U_11
_atom_site_aniso_U_22
_atom_site_aniso_U_33
_atom_site_aniso_U_23
_atom_site_aniso_U_13
_atom_site_aniso_U_12
Na 0.0267(11) 0.0267(11) 0.049(2) 0.0076(8) -0.0076(8) 0.0025(13)
Ca 0.0476(7) 0.0476(7) 0.0220(7) -0.0010(3) 0.0010(3) 0.0333(8)
In 0.0177(2) 0.0177(2) 0.0133(3) 0.000 0.000 0.00883(11)
P1 0.0236(6) 0.0236(6) 0.0269(8) -0.0023(3) 0.0023(3) 0.0148(7)
P2 0.0307(11) 0.0307(11) 0.0129(13) 0.000 0.000 0.0153(5)

loop_
_atom_type_symbol
_atom_type_description
_atom_type_scat_dispersion_real
_atom_type_scat_dispersion_imag
_atom_type_scat_source
Na Na 0.0362 0.0249 'International Tables Vol C Tables 4.2.6.8 and 6.1.1.4'
P P 0.1023 0.0942 'International Tables Vol C Tables 4.2.6.8 and 6.1.1.4'
Ca Ca 0.2262 0.3064 'International Tables Vol C Tables 4.2.6.8 and 6.1.1.4'
In In -0.7276 1.3100 'International Tables Vol C Tables 4.2.6.8 and 6.1.1.4'

loop_
_geom_angle_atom_site_label_1
_geom_angle_atom_site_label_2
_geom_angle_atom_site_label_3
_geom_angle
_geom_angle_site_symmetry_1
_geom_angle_site_symmetry_3
P1 Na P1 134.78(16) 5_454 6_664
P1 Na P1 107.78(8) 5_454 .
P1 Na P1 107.78(8) 6_664 .
P1 Na P2 104.63(10) 5_454 .
P1 Na P2 104.63(10) 6_664 .
P1 Na P2 86.38(13) . .
P1 Na Ca 57.84(5) 5_454 3_565
P1 Na Ca 167.37(13) 6_664 3_565
P1 Na Ca 63.22(7) . 3_565
P2 Na Ca 67.17(8) . 3_565
P1 Na Ca 167.37(13) 5_454 2_665
P1 Na Ca 57.84(5) 6_664 2_665
P1 Na Ca 63.22(7) . 2_665
P2 Na Ca 67.17(8) . 2_665
Ca Na Ca 109.54(12) 3_565 2_665
P1 Na Ca 60.08(6) 5_454 6_554
P1 Na Ca 119.62(12) 6_664 6_554
P1 Na Ca 121.14(11) . 6_554
P2 Na Ca 50.82(8) . 6_554
Ca Na Ca 63.50(5) 3_565 6_554
Ca Na Ca 115.62(13) 2_665 6_554
P1 Na Ca 119.62(12) 5_454 5_564
P1 Na Ca 60.08(6) 6_664 5_564
P1 Na Ca 121.14(11) . 5_564
P2 Na Ca 50.82(8) . 5_564
Ca Na Ca 115.62(13) 3_565 5_564
Ca Na Ca 63.50(5) 2_665 5_564
Ca Na Ca 65.08(9) 6_554 5_564
P1 Na In 112.50(8) 5_454 .
P1 Na In 112.50(8) 6_664 .
P1 Na In 43.09(6) . .
P2 Na In 43.29(8) . .
Ca Na In 54.89(6) 3_565 .
Ca Na In 54.89(6) 2_665 .
Ca Na In 85.57(9) 6_554 .
Ca Na In 85.57(9) 5_564 .
P1 Na Na 101.83(9) 5_454 2_675
P1 Na Na 44.10(10) 6_664 2_675
P1 Na Na 101.21(8) . 2_675
P2 Na Na 148.71(2) . 2_675
Ca Na Na 143.13(8) 3_565 2_675
Ca Na Na 89.04(7) 2_665 2_675
Ca Na Na 136.91(6) 6_554 2_675
Ca Na Na 101.09(6) 5_564 2_675
In Na Na 135.93(5) . 2_675
P1 Na Na 44.10(10) 5_454 3_465
P1 Na Na 101.83(9) 6_664 3_465
P1 Na Na 101.21(8) . 3_465
P2 Na Na 148.71(2) . 3_465
Ca Na Na 89.04(7) 3_565 3_465
Ca Na Na 143.13(8) 2_665 3_465
Ca Na Na 101.09(6) 6_554 3_465
Ca Na Na 136.91(6) 5_564 3_465
In Na Na 135.93(5) . 3_465
Na Na Na 60.0 2_675 3_465
P2 Ca P1 97.34(6) 4_665 6_654
P2 Ca P1 97.34(6) 4_665 5_554
P1 Ca P1 88.08(8) 6_654 5_554
P2 Ca In 124.75(7) 4_665 .
P1 Ca In 120.56(5) 6_654 .
P1 Ca In 120.56(5) 5_554 .
P2 Ca P1 97.09(6) 4_665 2_665
P1 Ca P1 95.07(5) 6_654 2_665
P1 Ca P1 164.71(6) 5_554 2_665
In Ca P1 45.56(3) . 2_665
P2 Ca P1 97.09(6) 4_665 3_565
P1 Ca P1 164.71(6) 6_654 3_565
P1 Ca P1 95.07(5) 5_554 3_565
In Ca P1 45.56(3) . 3_565
P1 Ca P1 78.13(7) 2_665 3_565
P2 Ca Na 126.81(8) 4_665 2_665
P1 Ca Na 52.37(6) 6_654 2_665
P1 Ca Na 120.11(9) 5_554 2_665
In Ca Na 68.46(6) . 2_665
P1 Ca Na 52.98(6) 2_665 2_665
P1 Ca Na 113.97(7) 3_565 2_665
P2 Ca Na 126.81(8) 4_665 3_565
P1 Ca Na 120.11(9) 6_654 3_565
P1 Ca Na 52.37(6) 5_554 3_565
In Ca Na 68.46(6) . 3_565
P1 Ca Na 113.97(7) 2_665 3_565
P1 Ca Na 52.98(6) 3_565 3_565
Na Ca Na 106.27(16) 2_665 3_565
P2 Ca In 89.63(6) 4_665 4_664
P1 Ca In 45.04(4) 6_654 4_664
P1 Ca In 45.04(4) 5_554 4_664
In Ca In 145.62(6) . 4_664
P1 Ca In 140.12(4) 2_665 4_664
P1 Ca In 140.12(4) 3_565 4_664
Na Ca In 92.01(6) 2_665 4_664
Na Ca In 92.02(6) 3_565 4_664
P2 Ca P2 168.77(11) 4_665 .
P1 Ca P2 90.71(5) 6_654 .
P1 Ca P2 90.71(5) 5_554 .
In Ca P2 44.02(5) . .
P1 Ca P2 74.32(6) 2_665 .
P1 Ca P2 74.32(6) 3_565 .
Na Ca P2 53.58(8) 2_665 .
Na Ca P2 53.58(8) 3_565 .
In Ca P2 101.60(6) 4_664 .
P2 Ca Na 55.22(7) 4_665 6_655
P1 Ca Na 80.28(5) 6_654 6_655
P1 Ca Na 147.83(7) 5_554 6_655
In Ca Na 90.93(5) . 6_655
P1 Ca Na 47.31(5) 2_665 6_655
P1 Ca Na 104.03(7) 3_565 6_655
Na Ca Na 75.27(11) 2_665 6_655
Na Ca Na 156.10(10) 3_565 6_655
In Ca Na 111.85(5) 4_664 6_655
P2 Ca Na 119.10(7) . 6_655
P2 Ca Na 55.22(7) 4_665 5
P1 Ca Na 147.83(7) 6_654 5
P1 Ca Na 80.28(5) 5_554 5
In Ca Na 90.93(5) . 5
P1 Ca Na 104.03(7) 2_665 5
P1 Ca Na 47.31(5) 3_565 5
Na Ca Na 156.10(10) 2_665 5
Na Ca Na 75.27(11) 3_565 5
In Ca Na 111.85(5) 4_664 5
P2 Ca Na 119.10(7) . 5
Na Ca Na 93.82(12) 6_655 5
P1 In P1 110.20(5) 2_665 .
P1 In P1 110.20(5) 2_665 3_565
P1 In P1 110.20(5) . 3_565
P1 In P2 108.73(5) 2_665 .
P1 In P2 108.73(5) . .
P1 In P2 108.73(5) 3_565 .
P1 In Ca 68.31(2) 2_665 3_565
P1 In Ca 68.31(2) . 3_565
P1 In Ca 176.88(6) 3_565 3_565
P2 In Ca 74.39(3) . 3_565
P1 In Ca 68.31(2) 2_665 .
P1 In Ca 176.88(6) . .
P1 In Ca 68.31(2) 3_565 .
P2 In Ca 74.39(3) . .
Ca In Ca 113.04(3) 3_565 .
P1 In Ca 176.88(6) 2_665 2_665
P1 In Ca 68.31(2) . 2_665
P1 In Ca 68.31(2) 3_565 2_665
P2 In Ca 74.39(3) . 2_665
Ca In Ca 113.04(3) 3_565 2_665
Ca In Ca 113.04(3) . 2_665
P1 In Ca 56.61(3) 2_665 6
P1 In Ca 56.61(3) . 6
P1 In Ca 111.28(6) 3_565 6
P2 In Ca 139.99(3) . 6
Ca In Ca 65.595(16) 3_565 6
Ca In Ca 121.04(3) . 6
Ca In Ca 121.04(3) 2_665 6
P1 In Ca 111.28(6) 2_665 5_565
P1 In Ca 56.61(3) . 5_565
P1 In Ca 56.60(3) 3_565 5_565
P2 In Ca 139.99(3) . 5_565
Ca In Ca 121.05(3) 3_565 5_565
Ca In Ca 121.04(3) . 5_565
Ca In Ca 65.595(16) 2_665 5_565
Ca In Ca 67.67(4) 6 5_565
P1 In Ca 56.60(3) 2_665 4_665
P1 In Ca 111.28(6) . 4_665
P1 In Ca 56.60(3) 3_565 4_665
P2 In Ca 139.99(3) . 4_665
Ca In Ca 121.05(3) 3_565 4_665
Ca In Ca 65.595(16) . 4_665
Ca In Ca 121.04(3) 2_665 4_665
Ca In Ca 67.67(4) 6 4_665
Ca In Ca 67.67(4) 5_565 4_665
P1 In Na 124.90(2) 2_665 3_565
P1 In Na 124.90(2) . 3_565
P1 In Na 52.67(7) 3_565 3_565
P2 In Na 56.06(7) . 3_565
Ca In Na 130.45(7) 3_565 3_565
Ca In Na 56.651(16) . 3_565
Ca In Na 56.650(16) 2_665 3_565
Ca In Na 163.95(7) 6 3_565
Ca In Na 99.26(6) 5_565 3_565
Ca In Na 99.26(6) 4_665 3_565
P1 In Na 124.90(2) 2_665 .
P1 In Na 52.67(7) . .
P1 In Na 124.90(2) 3_565 .
P2 In Na 56.06(7) . .
Ca In Na 56.651(16) 3_565 .
Ca In Na 130.45(7) . .
Ca In Na 56.651(16) 2_665 .
Ca In Na 99.26(6) 6 .
Ca In Na 99.26(6) 5_565 .
Ca In Na 163.95(7) 4_665 .
Na In Na 91.86(9) 3_565 .
In P1 Na 134.07(10) . 6_665
In P1 Na 134.07(10) . 5_455
Na P1 Na 91.81(19) 6_665 5_455
In P1 Na 84.24(10) . .
Na P1 Na 95.31(9) 6_665 .
Na P1 Na 95.31(9) 5_455 .
In P1 Ca 78.35(5) . 6
Na P1 Ca 126.36(9) 6_665 6
Na P1 Ca 69.79(8) 5_455 6
Na P1 Ca 134.90(6) . 6
In P1 Ca 78.35(5) . 5_565
Na P1 Ca 69.79(8) 6_665 5_565
Na P1 Ca 126.36(9) 5_455 5_565
Na P1 Ca 134.89(6) . 5_565
Ca P1 Ca 81.57(8) 6 5_565
In P1 Ca 66.14(4) . 3_565
Na P1 Ca 151.66(10) 6_665 3_565
Na P1 Ca 72.61(10) 5_455 3_565
Na P1 Ca 63.80(5) . 3_565
Ca P1 Ca 71.106(19) 6 3_565
Ca P1 Ca 138.47(6) 5_565 3_565
In P1 Ca 66.14(4) . 2_665
Na P1 Ca 72.61(10) 6_665 2_665
Na P1 Ca 151.66(10) 5_455 2_665
Na P1 Ca 63.80(5) . 2_665
Ca P1 Ca 138.47(6) 6 2_665
Ca P1 Ca 71.105(19) 5_565 2_665
Ca P1 Ca 110.35(8) 3_565 2_665
In P2 Ca 129.64(6) . 6_554
In P2 Ca 129.64(6) . 5_564
Ca P2 Ca 83.65(9) 6_554 5_564
In P2 Ca 129.64(6) . 4_664
Ca P2 Ca 83.65(9) 6_554 4_664
Ca P2 Ca 83.65(9) 5_564 4_664
In P2 Na 80.65(9) . 3_565
Ca P2 Na 149.70(13) 6_554 3_565
Ca P2 Na 73.96(5) 5_564 3_565
Ca P2 Na 73.96(5) 4_664 3_565
In P2 Na 80.65(9) . .
Ca P2 Na 73.96(5) 6_554 .
Ca P2 Na 73.96(5) 5_564 .
Ca P2 Na 149.70(13) 4_664 .
Na P2 Na 117.41(5) 3_565 .
In P2 Na 80.65(9) . 2_665
Ca P2 Na 73.96(5) 6_554 2_665
Ca P2 Na 149.70(13) 5_564 2_665
Ca P2 Na 73.96(5) 4_664 2_665
Na P2 Na 117.41(5) 3_565 2_665
Na P2 Na 117.41(5) . 2_665
In P2 Ca 61.59(5) . 3_565
Ca P2 Ca 68.055(9) 6_554 3_565
Ca P2 Ca 129.96(2) 5_564 3_565
Ca P2 Ca 129.96(2) 4_664 3_565
Na P2 Ca 142.24(13) 3_565 3_565
Na P2 Ca 59.26(4) . 3_565
Na P2 Ca 59.25(4) 2_665 3_565
In P2 Ca 61.59(5) . .
Ca P2 Ca 129.96(2) 6_554 .
Ca P2 Ca 129.96(2) 5_564 .
Ca P2 Ca 68.055(9) 4_664 .
Na P2 Ca 59.26(4) 3_565 .
Na P2 Ca 142.24(13) . .
Na P2 Ca 59.25(4) 2_665 .
Ca P2 Ca 99.23(7) 3_565 .
In P2 Ca 61.59(5) . 2_665
Ca P2 Ca 129.96(2) 6_554 2_665
Ca P2 Ca 68.055(9) 5_564 2_665
Ca P2 Ca 129.96(2) 4_664 2_665
Na P2 Ca 59.25(4) 3_565 2_665
Na P2 Ca 59.26(4) . 2_665
Na P2 Ca 142.24(13) 2_665 2_665
Ca P2 Ca 99.23(7) 3_565 2_665
Ca P2 Ca 99.23(7) . 2_665

loop_
_geom_bond_atom_site_label_1
_geom_bond_atom_site_label_2
_geom_bond_distance
_geom_bond_site_symmetry_2
Na P1 2.8082(18) 5_454
Na P1 2.8082(17) 6_664
Na P1 2.961(4) .
Na P2 3.116(5) .
Na Ca 3.328(2) 3_565
Na Ca 3.328(2) 2_665
Na Ca 3.646(4) 6_554
Na Ca 3.646(4) 5_564
Na In 3.705(4) .
Na Na 4.033(8) 2_675
Na Na 4.033(8) 3_465
Ca P2 2.940(3) 4_665
Ca P1 3.0018(18) 6_654
Ca P1 3.0018(18) 5_554
Ca In 3.2589(16) .
Ca P1 3.3111(16) 2_665
Ca P1 3.3111(16) 3_565
Ca Na 3.328(2) 2_665
Ca Na 3.328(2) 3_565
Ca In 3.5213(16) 4_664
Ca P2 3.568(2) .
Ca Na 3.646(4) 6_655
Ca Na 3.646(4) 5
In P1 2.5442(17) 2_665
In P1 2.5443(17) .
In P1 2.5443(17) 3_565
In P2 2.575(3) .
In Ca 3.2589(16) 3_565
In Ca 3.2589(16) 2_665
In Ca 3.5214(16) 6
In Ca 3.5214(16) 5_565
In Ca 3.5214(16) 4_665
In Na 3.705(4) 3_565
P1 Na 2.8082(17) 6_665
P1 Na 2.8082(17) 5_455
P1 Ca 3.0018(18) 6
P1 Ca 3.0018(18) 5_565
P1 Ca 3.3111(16) 3_565
P1 Ca 3.3112(16) 2_665
P2 Ca 2.940(3) 6_554
P2 Ca 2.940(3) 5_564
P2 Ca 2.940(3) 4_664
P2 Na 3.116(5) 3_565
P2 Na 3.116(5) 2_665
P2 Ca 3.568(2) 3_565
P2 Ca 3.568(2) 2_665
